data_7012203
loop_
_publ_author_name
'Muhammad S. Khan'
'Mohammed K. Al-Suti'
'Muna R. A. Al-Mandhary'
'Birte Ahrens'
'Jens K. Bjernemose'
'Mary F. Mahon'
'Louise Male'
'Paul R. Raithby'
'Richard H. Friend'
'Anna K\"ohler'
'Joanne S. Wilson'

_publ_section_title
;
 Synthesis and characterisation of new acetylide-functionalised
 aromatic and hetero-aromatic ligands and their dinuclear platinum
 complexes
;
_journal_issue 1
_journal_name_full 'Dalton Trans.'
_journal_page_first 65
_journal_page_last 73
_journal_paper_doi 10.1039/b208494e
_journal_year 2003
_chemical_formula_sum 'C46 H72 N2 P4 Pt2 S'
_chemical_formula_weight 1199.18
_chemical_name_common k00prr17
_space_group_IT_number 14
_symmetry_cell_setting monoclinic
_symmetry_space_group_name_Hall '-P 2ybc'
_symmetry_space_group_name_H-M 'P 1 21/c 1'
_atom_sites_solution_hydrogens geom
_atom_sites_solution_primary direct
_atom_sites_solution_secondary difmap
_audit_creation_method SHELXL-97
_cell_angle_alpha 90.00
_cell_angle_beta 105.0650(10)
_cell_angle_gamma 90.00
_cell_formula_units_Z 4
_cell_length_a 9.24500(10)
_cell_length_b 38.0140(4)
_cell_length_c 14.6550(2)
_cell_measurement_reflns_used 65524
_cell_measurement_temperature 150(2)
_cell_measurement_theta_max 27.485
_cell_measurement_theta_min 0.998
_cell_volume 4973.34(10)
_computing_cell_refinement 'HKL Scalepack (Otwinowski & Minor 1997)'
_computing_data_collection 'Collect (Nonius BV, 1997-2000)'
_computing_data_reduction 'HKL Denzo and Scalepack (Otwinowski & Minor 1997)'
_computing_molecular_graphics ORTEP-99
_computing_publication_material 'SHELXL-97 (Sheldrick, 1997)'
_computing_structure_refinement 'SHELXL-97 (Sheldrick, 1997)'
_computing_structure_solution 'DirDif-99 (Beurskens, 1999)'
_diffrn_ambient_temperature 150(2)
_diffrn_measured_fraction_theta_full 0.899
_diffrn_measured_fraction_theta_max 0.899
_diffrn_measurement_device_type 'Nonius Kappa CCD'
_diffrn_measurement_method '726 0.5 degree images'
_diffrn_radiation_monochromator graphite
_diffrn_radiation_source 'fine-focus sealed tube'
_diffrn_radiation_type MoK\a
_diffrn_radiation_wavelength 0.71070
_diffrn_reflns_av_R_equivalents 0.0702
_diffrn_reflns_av_sigmaI/netI 0.0866
_diffrn_reflns_limit_h_max 12
_diffrn_reflns_limit_h_min 0
_diffrn_reflns_limit_k_max 49
_diffrn_reflns_limit_k_min -49
_diffrn_reflns_limit_l_max 18
_diffrn_reflns_limit_l_min -19
_diffrn_reflns_number 28015
_diffrn_reflns_theta_full 27.49
_diffrn_reflns_theta_max 27.49
_diffrn_reflns_theta_min 3.52
_exptl_absorpt_coefficient_mu 5.822
_exptl_absorpt_correction_T_max 0.7595
_exptl_absorpt_correction_T_min 0.3239
_exptl_absorpt_correction_type 'Sortav (Blessing)'
_exptl_crystal_colour Orange
_exptl_crystal_density_diffrn 1.602
_exptl_crystal_density_method 'not measured'
_exptl_crystal_description Needle
_exptl_crystal_F_000 2376
_exptl_crystal_size_max 0.25
_exptl_crystal_size_mid 0.05
_exptl_crystal_size_min 0.05
_refine_diff_density_max 2.504
_refine_diff_density_min -3.848
_refine_diff_density_rms 0.196
_refine_ls_extinction_method none
_refine_ls_goodness_of_fit_ref 1.039
_refine_ls_hydrogen_treatment mixed
_refine_ls_matrix_type full
_refine_ls_number_parameters 612
_refine_ls_number_reflns 10244
_refine_ls_number_restraints 0
_refine_ls_restrained_S_all 1.039
_refine_ls_R_factor_all 0.0907
_refine_ls_R_factor_gt 0.0538
_refine_ls_shift/su_max 0.001
_refine_ls_shift/su_mean 0.000
_refine_ls_structure_factor_coef Fsqd
_refine_ls_weighting_details 'calc w=1/[\s^2^(Fo^2^)+(0.0523P)^2^+13.6540P] where P=(Fo^2^+2Fc^2^)/3'
_refine_ls_weighting_scheme calc
_refine_ls_wR_factor_gt 0.1123
_refine_ls_wR_factor_ref 0.1277
_reflns_number_gt 7182
_reflns_number_total 10244
_reflns_threshold_expression >2sigma(I)
_cod_data_source_file b208494e.txt
_cod_data_source_block k00prr17
_cod_original_cell_volume 4973.33(10)
_cod_original_sg_symbol_H-M P2(1)/c
_cod_database_code 7012203

loop_
_symmetry_equiv_pos_as_xyz
'x, y, z'
'-x, y+1/2, -z+1/2'
'-x, -y, -z'
'x, -y-1/2, z-1/2'

loop_
_atom_site_label
_atom_site_type_symbol
_atom_site_fract_x
_atom_site_fract_y
_atom_site_fract_z
_atom_site_U_iso_or_equiv
_atom_site_adp_type
_atom_site_occupancy
_atom_site_symmetry_multiplicity
_atom_site_calc_flag
_atom_site_refinement_flags
_atom_site_disorder_assembly
_atom_site_disorder_group
Pt1 Pt 0.23478(3) 0.067793(9) -0.22811(2) 0.02070(9) Uani 1 1 d . A .
Pt2 Pt 1.07228(3) 0.316161(11) -0.20847(3) 0.04337(13) Uani 1 1 d . A .
P1 P 0.3774(2) 0.03312(6) -0.29798(14) 0.0218(4) Uani 1 1 d . . .
P2 P 0.0927(2) 0.10142(6) -0.15451(15) 0.0280(5) Uani 1 1 d . . .
P3 P 1.2272(3) 0.27815(11) -0.2596(2) 0.0767(13) Uani 1 1 d . . .
P4 P 0.9086(2) 0.35219(8) -0.15922(18) 0.0395(6) Uani 1 1 d . . .
S1 S 0.7018(3) 0.19803(8) 0.00040(18) 0.0517(7) Uani 1 1 d . . .
N1 N 0.5872(8) 0.1733(2) -0.0735(5) 0.044(2) Uani 1 1 d . . .
N2 N 0.7675(8) 0.2225(2) -0.0694(6) 0.044(2) Uani 1 1 d . A .
C1 C -0.0198(10) -0.0376(3) -0.1565(6) 0.038(2) Uani 1 1 d . . .
H1 H -0.0700 -0.0577 -0.1413 0.046 Uiso 1 1 calc R . .
C2 C -0.0669(9) -0.0219(3) -0.2444(6) 0.034(2) Uani 1 1 d . . .
H2 H -0.1496 -0.0315 -0.2903 0.041 Uiso 1 1 calc R . .
C3 C 0.1027(9) -0.0233(3) -0.0906(6) 0.038(2) Uani 1 1 d . . .
H3 H 0.1370 -0.0336 -0.0298 0.046 Uiso 1 1 calc R . .
C4 C 0.0043(8) 0.0073(2) -0.2660(5) 0.0253(18) Uani 1 1 d . A .
H4 H -0.0303 0.0176 -0.3269 0.030 Uiso 1 1 calc R . .
C5 C 0.1748(9) 0.0062(2) -0.1140(6) 0.033(2) Uani 1 1 d . A .
H5 H 0.2594 0.0154 -0.0688 0.040 Uiso 1 1 calc R . .
C6 C 0.1275(8) 0.0225(2) -0.2006(5) 0.0209(17) Uani 1 1 d . . .
C7 C 0.3466(9) 0.1120(2) -0.2449(6) 0.0287(19) Uani 1 1 d . . .
C8 C 0.4211(10) 0.1378(3) -0.2483(6) 0.037(2) Uani 1 1 d . A .
C9 C 0.5201(10) 0.1663(2) -0.2462(6) 0.037(2) Uani 1 1 d . . .
C10 C 0.5480(12) 0.1810(3) -0.3261(8) 0.052(3) Uani 1 1 d . A .
H10 H 0.4969 0.1714 -0.3857 0.062 Uiso 1 1 calc R . .
C11 C 0.5964(9) 0.1829(2) -0.1593(6) 0.033(2) Uani 1 1 d . A .
C12 C 0.6492(11) 0.2096(3) -0.3247(8) 0.051(3) Uani 1 1 d . . .
H12 H 0.6638 0.2177 -0.3830 0.061 Uiso 1 1 calc R A .
C13 C 0.7023(9) 0.2115(2) -0.1566(7) 0.038(2) Uani 1 1 d . . .
C14 C 0.7267(10) 0.2259(2) -0.2419(7) 0.039(2) Uani 1 1 d . A .
C15 C 0.8285(10) 0.2539(2) -0.2390(7) 0.039(2) Uani 1 1 d . . .
C16 C 0.9164(10) 0.2778(3) -0.2328(7) 0.045(3) Uani 1 1 d . A .
C17 C 1.2333(9) 0.3555(3) -0.1803(7) 0.042(3) Uani 1 1 d . . .
C18 C 1.2506(8) 0.3802(2) -0.2473(6) 0.030(2) Uani 1 1 d . B .
H18 H 1.1875 0.3785 -0.3097 0.036 Uiso 1 1 calc R . .
C19 C 1.3282(9) 0.3600(3) -0.0895(7) 0.055(3) Uani 1 1 d . B .
H19 H 1.3191 0.3443 -0.0409 0.066 Uiso 1 1 calc R . .
C20 C 1.3545(9) 0.4065(3) -0.2270(6) 0.036(2) Uani 1 1 d . . .
H20 H 1.3643 0.4225 -0.2749 0.043 Uiso 1 1 calc R B .
C21 C 1.4314(10) 0.3857(3) -0.0683(7) 0.049(3) Uani 1 1 d . . .
H21 H 1.4951 0.3871 -0.0060 0.059 Uiso 1 1 calc R B .
C22 C 1.4469(9) 0.4099(3) -0.1346(6) 0.037(2) Uani 1 1 d . B .
H22 H 1.5180 0.4284 -0.1185 0.044 Uiso 1 1 calc R . .
C23 C 0.2682(8) 0.0099(2) -0.4019(5) 0.030(2) Uani 1 1 d . . .
H23A H 0.3362 -0.0051 -0.4273 0.036 Uiso 1 1 calc R . .
H23B H 0.1953 -0.0057 -0.3830 0.036 Uiso 1 1 calc R . .
C24 C 0.1847(10) 0.0346(3) -0.4789(6) 0.050(3) Uani 1 1 d . . .
H24A H 0.1285 0.0208 -0.5331 0.075 Uiso 1 1 calc R . .
H24B H 0.2565 0.0498 -0.4987 0.075 Uiso 1 1 calc R . .
H24C H 0.1151 0.0490 -0.4548 0.075 Uiso 1 1 calc R . .
C25 C 0.4764(10) -0.0027(3) -0.2246(6) 0.041(2) Uani 1 1 d . . .
H25A H 0.4016 -0.0186 -0.2090 0.049 Uiso 1 1 calc R . .
H25B H 0.5321 -0.0164 -0.2619 0.049 Uiso 1 1 calc R . .
C26 C 0.5848(12) 0.0090(4) -0.1338(7) 0.068(4) Uani 1 1 d . . .
H26A H 0.6325 -0.0117 -0.0986 0.102 Uiso 1 1 calc R . .
H26B H 0.5306 0.0221 -0.0955 0.102 Uiso 1 1 calc R . .
H26C H 0.6616 0.0241 -0.1484 0.102 Uiso 1 1 calc R . .
C27 C 0.5223(9) 0.0567(3) -0.3375(6) 0.036(2) Uani 1 1 d . . .
H27A H 0.4754 0.0774 -0.3747 0.043 Uiso 1 1 calc R . .
H27B H 0.5969 0.0656 -0.2810 0.043 Uiso 1 1 calc R . .
C28 C 0.6059(9) 0.0358(3) -0.3973(6) 0.044(3) Uani 1 1 d . . .
H28A H 0.6810 0.0509 -0.4139 0.066 Uiso 1 1 calc R . .
H28B H 0.5345 0.0276 -0.4551 0.066 Uiso 1 1 calc R . .
H28C H 0.6556 0.0155 -0.3610 0.066 Uiso 1 1 calc R . .
C29 C -0.0728(14) 0.0824(4) -0.1355(9) 0.082(4) Uiso 1 1 d . A .
H29A H -0.1343 0.0739 -0.1973 0.098 Uiso 1 1 calc R . .
H29B H -0.0428 0.0615 -0.0947 0.098 Uiso 1 1 calc R . .
C30 C -0.1715(13) 0.1047(3) -0.0921(10) 0.078(4) Uani 1 1 d . . .
H30A H -0.2575 0.0908 -0.0857 0.117 Uiso 1 1 calc R A .
H30B H -0.2070 0.1251 -0.1327 0.117 Uiso 1 1 calc R . .
H30C H -0.1144 0.1128 -0.0297 0.117 Uiso 1 1 calc R . .
C31 C 0.1837(19) 0.1012(6) -0.0216(13) 0.043(5) Uani 0.50 1 d P A 1
H31A H 0.1355 0.1199 0.0072 0.052 Uiso 0.50 1 calc PR A 1
H31B H 0.1590 0.0785 0.0038 0.052 Uiso 0.50 1 calc PR A 1
C32 C 0.3277(13) 0.1055(4) 0.0077(7) 0.079(4) Uani 0.50 1 d P A 1
H32A H 0.3500 0.1233 0.0579 0.095 Uiso 0.50 1 calc PR A 1
H32B H 0.3666 0.1134 -0.0450 0.095 Uiso 0.50 1 calc PR A 1
H32C H 0.3751 0.0832 0.0323 0.095 Uiso 0.50 1 calc PR A 1
C31A C 0.208(2) 0.1254(5) -0.0595(11) 0.037(4) Uani 0.50 1 d P A 2
H31C H 0.2549 0.1448 -0.0862 0.044 Uiso 0.50 1 calc PR A 2
H31D H 0.1422 0.1361 -0.0233 0.044 Uiso 0.50 1 calc PR A 2
C32A C 0.3277(13) 0.1055(4) 0.0077(7) 0.079(4) Uani 0.50 1 d P A 2
H32D H 0.3667 0.1197 0.0647 0.095 Uiso 0.50 1 calc PR A 2
H32E H 0.4088 0.1004 -0.0220 0.095 Uiso 0.50 1 calc PR A 2
H32F H 0.2868 0.0834 0.0248 0.095 Uiso 0.50 1 calc PR A 2
C33 C 0.0733(19) 0.1475(5) -0.1795(12) 0.036(4) Uiso 0.50 1 d P A 1
H33A H 0.0186 0.1587 -0.1374 0.044 Uiso 0.50 1 calc PR A 1
H33B H 0.1737 0.1584 -0.1672 0.044 Uiso 0.50 1 calc PR A 1
C34 C -0.011(2) 0.1535(6) -0.2812(14) 0.049(6) Uani 0.50 1 d P A 1
H34A H -0.0203 0.1788 -0.2938 0.074 Uiso 0.50 1 calc PR A 1
H34B H -0.1106 0.1429 -0.2931 0.074 Uiso 0.50 1 calc PR A 1
H34C H 0.0442 0.1426 -0.3227 0.074 Uiso 0.50 1 calc PR A 1
C33A C -0.011(2) 0.1354(5) -0.2394(12) 0.030(4) Uani 0.50 1 d P A 2
H33C H -0.0643 0.1514 -0.2059 0.036 Uiso 0.50 1 calc PR A 2
H33D H 0.0617 0.1496 -0.2629 0.036 Uiso 0.50 1 calc PR A 2
C34A C -0.1263(19) 0.1186(5) -0.3250(12) 0.041(5) Uani 0.50 1 d P A 2
H34D H -0.1781 0.1372 -0.3674 0.061 Uiso 0.50 1 calc PR A 2
H34E H -0.1995 0.1049 -0.3022 0.061 Uiso 0.50 1 calc PR A 2
H34F H -0.0738 0.1031 -0.3593 0.061 Uiso 0.50 1 calc PR A 2
C35 C 1.1160(16) 0.2524(5) -0.3846(11) 0.031(4) Uani 0.50 1 d P B 1
H35A H 1.0198 0.2434 -0.3761 0.038 Uiso 0.50 1 calc PR B 1
H35B H 1.0917 0.2702 -0.4355 0.038 Uiso 0.50 1 calc PR B 1
C36 C 1.1968(19) 0.2210(5) -0.4205(13) 0.040(5) Uani 0.50 1 d P B 1
H36A H 1.1315 0.2115 -0.4791 0.060 Uiso 0.50 1 calc PR B 1
H36B H 1.2187 0.2024 -0.3723 0.060 Uiso 0.50 1 calc PR B 1
H36C H 1.2905 0.2293 -0.4324 0.060 Uiso 0.50 1 calc PR B 1
C35A C 1.258(3) 0.2968(7) -0.3621(15) 0.069(7) Uani 0.50 1 d P B 2
H35C H 1.2948 0.3213 -0.3501 0.083 Uiso 0.50 1 calc PR B 2
H35D H 1.3325 0.2830 -0.3847 0.083 Uiso 0.50 1 calc PR B 2
C36A C 1.107(2) 0.2961(7) -0.4340(15) 0.070(7) Uani 0.50 1 d P B 2
H36D H 1.1165 0.3059 -0.4940 0.106 Uiso 0.50 1 calc PR B 2
H36E H 1.0349 0.3101 -0.4107 0.106 Uiso 0.50 1 calc PR B 2
H36F H 1.0713 0.2717 -0.4439 0.106 Uiso 0.50 1 calc PR B 2
C37 C 1.3988(16) 0.2860(5) -0.2822(11) 0.034(5) Uani 0.50 1 d P B 1
H37A H 1.4637 0.2982 -0.2269 0.041 Uiso 0.50 1 calc PR B 1
H37B H 1.4461 0.2630 -0.2884 0.041 Uiso 0.50 1 calc PR B 1
C38 C 1.394(2) 0.3074(6) -0.3691(16) 0.060(7) Uani 0.50 1 d P B 1
H38A H 1.4964 0.3102 -0.3762 0.091 Uiso 0.50 1 calc PR B 1
H38B H 1.3519 0.3307 -0.3629 0.091 Uiso 0.50 1 calc PR B 1
H38C H 1.3323 0.2955 -0.4248 0.091 Uiso 0.50 1 calc PR B 1
C37A C 1.4442(16) 0.2907(5) -0.1794(11) 0.035(4) Uani 0.50 1 d P B 2
H37C H 1.5165 0.2778 -0.2064 0.042 Uiso 0.50 1 calc PR B 2
H37D H 1.4607 0.3161 -0.1873 0.042 Uiso 0.50 1 calc PR B 2
C38A C 1.480(2) 0.2829(7) -0.0762(14) 0.066(7) Uani 0.50 1 d P B 2
H38D H 1.5833 0.2904 -0.0463 0.099 Uiso 0.50 1 calc PR B 2
H38E H 1.4708 0.2576 -0.0667 0.099 Uiso 0.50 1 calc PR B 2
H38F H 1.4110 0.2957 -0.0479 0.099 Uiso 0.50 1 calc PR B 2
C39 C 1.252(3) 0.2349(6) -0.1895(15) 0.037(6) Uani 0.50 1 d P B 1
H39A H 1.1548 0.2250 -0.1866 0.045 Uiso 0.50 1 calc PR B 1
H39B H 1.3070 0.2173 -0.2175 0.045 Uiso 0.50 1 calc PR B 1
C40 C 1.346(2) 0.2467(6) -0.0910(13) 0.052(6) Uani 0.50 1 d P B 1
H40A H 1.3655 0.2264 -0.0484 0.078 Uiso 0.50 1 calc PR B 1
H40B H 1.2898 0.2645 -0.0658 0.078 Uiso 0.50 1 calc PR B 1
H40C H 1.4408 0.2568 -0.0963 0.078 Uiso 0.50 1 calc PR B 1
C39A C 1.217(2) 0.2388(5) -0.2454(16) 0.036(5) Uani 0.50 1 d P B 2
H39C H 1.1261 0.2306 -0.2928 0.043 Uiso 0.50 1 calc PR B 2
H39D H 1.3035 0.2281 -0.2631 0.043 Uiso 0.50 1 calc PR B 2
C40A C 1.212(3) 0.2225(6) -0.1542(18) 0.059(7) Uani 0.50 1 d P B 2
H40D H 1.2062 0.1969 -0.1611 0.089 Uiso 0.50 1 calc PR B 2
H40E H 1.1234 0.2311 -0.1358 0.089 Uiso 0.50 1 calc PR B 2
H40F H 1.3024 0.2289 -0.1054 0.089 Uiso 0.50 1 calc PR B 2
C41 C 0.8519(18) 0.3270(5) -0.0700(12) 0.033(4) Uani 0.50 1 d P B 1
H41A H 0.7813 0.3412 -0.0448 0.039 Uiso 0.50 1 calc PR B 1
H41B H 0.7982 0.3057 -0.0995 0.039 Uiso 0.50 1 calc PR B 1
C42 C 0.982(2) 0.3162(6) 0.0103(13) 0.056(6) Uani 0.50 1 d P B 1
H42A H 0.9444 0.3027 0.0566 0.084 Uiso 0.50 1 calc PR B 1
H42B H 1.0342 0.3372 0.0406 0.084 Uiso 0.50 1 calc PR B 1
H42C H 1.0506 0.3016 -0.0139 0.084 Uiso 0.50 1 calc PR B 1
C41A C 0.7327(17) 0.3369(6) -0.1432(14) 0.046(5) Uani 0.50 1 d P B 2
H41C H 0.6703 0.3575 -0.1374 0.056 Uiso 0.50 1 calc PR B 2
H41D H 0.6795 0.3236 -0.2002 0.056 Uiso 0.50 1 calc PR B 2
C42A C 0.748(2) 0.3135(5) -0.0568(13) 0.041(5) Uani 0.50 1 d P B 2
H42D H 0.6480 0.3062 -0.0524 0.062 Uiso 0.50 1 calc PR B 2
H42E H 0.7982 0.3265 0.0003 0.062 Uiso 0.50 1 calc PR B 2
H42F H 0.8068 0.2926 -0.0627 0.062 Uiso 0.50 1 calc PR B 2
C43 C 0.7342(15) 0.3558(5) -0.2586(12) 0.035(4) Uani 0.50 1 d P B 1
H43A H 0.7022 0.3322 -0.2845 0.042 Uiso 0.50 1 calc PR B 1
H43B H 0.6523 0.3662 -0.2353 0.042 Uiso 0.50 1 calc PR B 1
C44 C 0.7679(11) 0.3796(3) -0.3368(7) 0.060(3) Uani 0.50 1 d P B 1
H44A H 0.6776 0.3818 -0.3891 0.091 Uiso 0.50 1 calc PR B 1
H44B H 0.8485 0.3691 -0.3598 0.091 Uiso 0.50 1 calc PR B 1
H44C H 0.7990 0.4029 -0.3106 0.091 Uiso 0.50 1 calc PR B 1
C43A C 0.850(2) 0.3937(5) -0.2330(12) 0.044(5) Uani 0.50 1 d P B 2
H43C H 0.7800 0.4080 -0.2070 0.053 Uiso 0.50 1 calc PR B 2
H43D H 0.9379 0.4082 -0.2343 0.053 Uiso 0.50 1 calc PR B 2
C44A C 0.7679(11) 0.3796(3) -0.3368(7) 0.060(3) Uani 0.50 1 d P B 2
H44D H 0.6698 0.3909 -0.3588 0.091 Uiso 0.50 1 calc PR B 2
H44E H 0.7548 0.3540 -0.3347 0.091 Uiso 0.50 1 calc PR B 2
H44F H 0.8294 0.3852 -0.3801 0.091 Uiso 0.50 1 calc PR B 2
C45 C 0.9739(17) 0.3919(5) -0.1208(13) 0.036(5) Uani 0.50 1 d P B 1
H45A H 1.0589 0.3892 -0.0641 0.044 Uiso 0.50 1 calc PR B 1
H45B H 1.0120 0.4036 -0.1703 0.044 Uiso 0.50 1 calc PR B 1
C46 C 0.8566(17) 0.4150(5) -0.0965(14) 0.042(5) Uani 0.50 1 d P B 1
H46A H 0.9007 0.4379 -0.0743 0.063 Uiso 0.50 1 calc PR B 1
H46B H 0.8197 0.4038 -0.0467 0.063 Uiso 0.50 1 calc PR B 1
H46C H 0.7732 0.4184 -0.1528 0.063 Uiso 0.50 1 calc PR B 1
C45A C 0.9826(18) 0.3787(5) -0.0360(13) 0.036(4) Uani 0.50 1 d P B 2
H45C H 1.0183 0.3610 0.0145 0.043 Uiso 0.50 1 calc PR B 2
H45D H 1.0710 0.3926 -0.0406 0.043 Uiso 0.50 1 calc PR B 2
C46A C 0.8769(19) 0.4035(6) -0.0030(14) 0.048(5) Uani 0.50 1 d P B 2
H46D H 0.9296 0.4141 0.0574 0.071 Uiso 0.50 1 calc PR B 2
H46E H 0.7901 0.3902 0.0051 0.071 Uiso 0.50 1 calc PR B 2
H46F H 0.8432 0.4220 -0.0502 0.071 Uiso 0.50 1 calc PR B 2

loop_
_atom_site_aniso_label
_atom_site_aniso_U_11
_atom_site_aniso_U_22
_atom_site_aniso_U_33
_atom_site_aniso_U_23
_atom_site_aniso_U_13
_atom_site_aniso_U_12
Pt1 0.02046(15) 0.01840(18) 0.02461(16) -0.00117(13) 0.00834(11) -0.00199(13)
Pt2 0.01953(17) 0.0342(3) 0.0779(3) 0.0295(2) 0.01534(16) 0.00136(16)
P1 0.0185(9) 0.0225(12) 0.0242(10) -0.0010(9) 0.0053(8) 0.0026(9)
P2 0.0293(11) 0.0247(14) 0.0344(12) -0.0023(10) 0.0162(9) 0.0003(10)
P3 0.0589(17) 0.102(3) 0.088(2) 0.070(2) 0.0536(17) 0.054(2)
P4 0.0191(10) 0.0490(18) 0.0513(15) 0.0195(13) 0.0106(10) -0.0020(11)
S1 0.0583(16) 0.0467(19) 0.0506(15) 0.0014(13) 0.0153(12) -0.0110(14)
N1 0.052(5) 0.034(5) 0.049(5) -0.005(4) 0.020(4) -0.005(4)
N2 0.048(5) 0.029(5) 0.055(5) -0.002(4) 0.016(4) -0.010(4)
C1 0.044(5) 0.031(6) 0.045(5) 0.002(4) 0.020(4) -0.011(5)
C2 0.027(4) 0.035(6) 0.041(5) -0.001(4) 0.008(4) -0.002(4)
C3 0.040(5) 0.036(6) 0.034(5) 0.009(4) 0.001(4) -0.010(5)
C4 0.026(4) 0.025(5) 0.025(4) 0.005(4) 0.009(3) -0.001(4)
C5 0.036(5) 0.028(6) 0.032(5) 0.005(4) 0.001(4) -0.008(4)
C6 0.019(3) 0.017(5) 0.028(4) -0.004(3) 0.008(3) -0.007(3)
C7 0.039(5) 0.016(5) 0.036(5) -0.010(4) 0.018(4) -0.010(4)
C8 0.043(5) 0.026(6) 0.044(5) -0.007(4) 0.017(4) -0.003(5)
C9 0.049(5) 0.020(5) 0.050(6) -0.005(4) 0.027(4) -0.012(5)
C10 0.077(7) 0.030(6) 0.060(7) -0.011(5) 0.041(6) -0.009(6)
C11 0.045(5) 0.019(5) 0.041(5) -0.006(4) 0.023(4) -0.005(4)
C12 0.076(7) 0.024(6) 0.072(7) -0.005(5) 0.054(6) -0.011(5)
C13 0.038(5) 0.015(5) 0.068(7) 0.000(5) 0.028(5) 0.000(4)
C14 0.048(5) 0.011(5) 0.069(7) -0.002(4) 0.037(5) -0.005(4)
C15 0.050(5) 0.013(5) 0.066(6) 0.003(4) 0.035(5) 0.003(4)
C16 0.045(5) 0.030(6) 0.070(7) 0.009(5) 0.028(5) 0.000(5)
C17 0.024(4) 0.042(7) 0.058(6) 0.020(5) 0.009(4) -0.009(4)
C18 0.025(4) 0.022(5) 0.042(5) 0.004(4) 0.007(4) -0.001(4)
C19 0.020(4) 0.085(10) 0.058(6) 0.032(6) 0.007(4) -0.004(5)
C20 0.033(4) 0.029(6) 0.050(6) 0.002(4) 0.018(4) -0.002(4)
C21 0.030(5) 0.075(9) 0.043(6) 0.005(6) 0.011(4) 0.009(5)
C22 0.023(4) 0.032(6) 0.058(6) -0.019(5) 0.014(4) -0.007(4)
C23 0.028(4) 0.031(6) 0.031(4) -0.010(4) 0.009(3) 0.000(4)
C24 0.034(5) 0.077(9) 0.031(5) -0.007(5) -0.006(4) 0.008(5)
C25 0.049(5) 0.033(6) 0.038(5) 0.002(4) 0.009(4) 0.019(5)
C26 0.067(7) 0.088(11) 0.036(6) 0.006(6) -0.008(5) 0.022(7)
C27 0.033(4) 0.040(6) 0.036(5) -0.011(4) 0.011(4) -0.003(4)
C28 0.031(4) 0.064(8) 0.047(6) -0.008(5) 0.027(4) 0.004(5)
C30 0.081(8) 0.049(8) 0.136(11) -0.009(8) 0.084(8) 0.012(7)
C31 0.033(10) 0.045(15) 0.052(12) -0.001(10) 0.013(9) 0.003(10)
C32 0.087(9) 0.118(13) 0.025(5) -0.008(6) 0.003(5) 0.041(8)
C31A 0.051(11) 0.036(13) 0.026(9) 0.001(8) 0.015(8) 0.001(10)
C32A 0.087(9) 0.118(13) 0.025(5) -0.008(6) 0.003(5) 0.041(8)
C34 0.066(14) 0.026(13) 0.052(13) 0.014(10) 0.008(11) 0.026(11)
C33A 0.044(11) 0.019(11) 0.031(10) 0.006(8) 0.018(8) 0.019(9)
C34A 0.042(10) 0.039(13) 0.039(11) 0.011(9) 0.008(8) 0.011(10)
C35 0.021(7) 0.049(13) 0.024(8) -0.008(8) 0.005(6) 0.016(8)
C36 0.042(10) 0.034(12) 0.047(11) -0.012(9) 0.017(8) 0.008(9)
C35A 0.076(16) 0.07(2) 0.058(14) -0.016(13) 0.015(12) 0.016(15)
C36A 0.052(13) 0.09(2) 0.063(15) -0.020(14) 0.002(11) -0.003(14)
C37 0.023(8) 0.055(14) 0.027(9) 0.010(9) 0.014(7) 0.011(8)
C38 0.047(12) 0.046(15) 0.102(18) -0.034(13) 0.044(12) -0.035(11)
C37A 0.023(8) 0.044(13) 0.041(10) 0.008(9) 0.013(7) 0.011(8)
C38A 0.043(12) 0.09(2) 0.063(15) 0.007(14) 0.004(10) -0.018(13)
C39 0.062(15) 0.032(13) 0.029(12) 0.025(11) 0.030(11) 0.017(11)
C40 0.061(13) 0.050(15) 0.045(12) 0.011(10) 0.013(10) 0.009(12)
C39A 0.036(11) 0.013(11) 0.054(14) 0.005(10) 0.004(10) 0.008(8)
C40A 0.054(14) 0.028(15) 0.083(19) 0.021(13) -0.004(13) 0.009(11)
C41 0.041(10) 0.017(10) 0.049(11) -0.007(8) 0.027(8) -0.008(8)
C42 0.063(13) 0.073(18) 0.040(11) 0.015(11) 0.027(10) 0.038(12)
C41A 0.018(8) 0.055(15) 0.070(13) 0.029(11) 0.019(8) 0.007(9)
C42A 0.038(10) 0.026(12) 0.062(13) -0.005(9) 0.017(9) -0.010(9)
C43 0.012(7) 0.036(12) 0.056(11) -0.010(9) 0.008(7) -0.004(8)
C44 0.055(6) 0.068(9) 0.052(7) 0.025(6) 0.002(5) 0.010(6)
C43A 0.042(10) 0.038(13) 0.049(12) 0.015(10) 0.006(9) 0.001(10)
C44A 0.055(6) 0.068(9) 0.052(7) 0.025(6) 0.002(5) 0.010(6)
C45 0.022(8) 0.038(13) 0.051(11) -0.022(9) 0.014(8) -0.012(8)
C46 0.025(9) 0.030(12) 0.072(14) -0.027(10) 0.015(9) -0.016(8)
C45A 0.035(9) 0.016(10) 0.061(12) -0.014(9) 0.021(9) -0.004(8)
C46A 0.041(10) 0.049(15) 0.058(13) -0.022(11) 0.022(9) -0.021(10)

loop_
_atom_type_symbol
_atom_type_description
_atom_type_scat_dispersion_real
_atom_type_scat_dispersion_imag
_atom_type_scat_source
C C 0.0033 0.0016 'International Tables Vol C Tables 4.2.6.8 and 6.1.1.4'
H H 0.0000 0.0000 'International Tables Vol C Tables 4.2.6.8 and 6.1.1.4'
N N 0.0061 0.0033 'International Tables Vol C Tables 4.2.6.8 and 6.1.1.4'
P P 0.1023 0.0942 'International Tables Vol C Tables 4.2.6.8 and 6.1.1.4'
Pt Pt -1.7033 8.3905 'International Tables Vol C Tables 4.2.6.8 and 6.1.1.4'
S S 0.1246 0.1234 'International Tables Vol C Tables 4.2.6.8 and 6.1.1.4'

loop_
_geom_angle_atom_site_label_1
_geom_angle_atom_site_label_2
_geom_angle_atom_site_label_3
_geom_angle
_geom_angle_site_symmetry_1
_geom_angle_site_symmetry_3
_geom_angle_publ_flag
C7 Pt1 C6 175.9(3) . . ?
C7 Pt1 P1 93.0(2) . . ?
C6 Pt1 P1 88.2(2) . . ?
C7 Pt1 P2 88.1(2) . . ?
C6 Pt1 P2 90.6(2) . . ?
P1 Pt1 P2 178.34(8) . . ?
C16 Pt2 C17 178.7(4) . . ?
C16 Pt2 P4 89.3(3) . . ?
C17 Pt2 P4 90.3(3) . . ?
C16 Pt2 P3 88.0(3) . . ?
C17 Pt2 P3 92.4(3) . . ?
P4 Pt2 P3 177.28(12) . . ?
C23 P1 C25 102.4(4) . . ?
C23 P1 C27 105.4(4) . . ?
C25 P1 C27 104.8(4) . . ?
C23 P1 Pt1 113.2(3) . . ?
C25 P1 Pt1 115.2(3) . . ?
C27 P1 Pt1 114.5(3) . . ?
C31A P2 C29 116.8(7) . . ?
C31A P2 C33 70.4(9) . . ?
C29 P2 C33 112.7(7) . . ?
C31A P2 C33A 105.5(9) . . ?
C29 P2 C33A 94.1(7) . . ?
C33 P2 C33A 35.2(7) . . ?
C31A P2 C31 35.4(8) . . ?
C29 P2 C31 90.4(7) . . ?
C33 P2 C31 102.0(9) . . ?
C33A P2 C31 133.9(9) . . ?
C31A P2 Pt1 110.9(6) . . ?
C29 P2 Pt1 117.9(5) . . ?
C33 P2 Pt1 119.2(6) . . ?
C33A P2 Pt1 109.2(5) . . ?
C31 P2 Pt1 108.8(6) . . ?
C39A P3 C37 106.8(10) . . ?
C39A P3 C35A 123.3(12) . . ?
C37 P3 C35A 53.4(9) . . ?
C39A P3 C39 23.9(10) . . ?
C37 P3 C39 105.1(9) . . ?
C35A P3 C39 141.5(10) . . ?
C39A P3 C35 68.0(10) . . ?
C37 P3 C35 100.3(7) . . ?
C35A P3 C35 65.9(10) . . ?
C39 P3 C35 91.8(9) . . ?
C39A P3 C37A 103.4(9) . . ?
C37 P3 C37A 43.7(7) . . ?
C35A P3 C37A 92.5(9) . . ?
C39 P3 C37A 85.9(9) . . ?
C35 P3 C37A 140.8(6) . . ?
C39A P3 Pt2 120.6(8) . . ?
C37 P3 Pt2 129.5(7) . . ?
C35A P3 Pt2 106.2(8) . . ?
C39 P3 Pt2 111.3(6) . . ?
C35 P3 Pt2 112.0(4) . . ?
C37A P3 Pt2 105.1(5) . . ?
C45 P4 C41A 120.6(9) . . ?
C45 P4 C41 112.6(9) . . ?
C41A P4 C41 44.9(8) . . ?
C45 P4 C43 110.9(9) . . ?
C41A P4 C43 60.1(8) . . ?
C41 P4 C43 104.4(8) . . ?
C45 P4 C43A 57.9(9) . . ?
C41A P4 C43A 101.9(8) . . ?
C41 P4 C43A 138.9(8) . . ?
C43 P4 C43A 55.8(8) . . ?
C45 P4 C45A 40.6(8) . . ?
C41A P4 C45A 98.7(9) . . ?
C41 P4 C45A 73.3(8) . . ?
C43 P4 C45A 132.7(8) . . ?
C43A P4 C45A 94.3(8) . . ?
C45 P4 Pt2 115.9(5) . . ?
C41A P4 Pt2 122.8(7) . . ?
C41 P4 Pt2 104.5(5) . . ?
C43 P4 Pt2 107.7(6) . . ?
C43A P4 Pt2 115.5(6) . . ?
C45A P4 Pt2 118.7(5) . . ?
N1 S1 N2 101.6(4) . . ?
C11 N1 S1 106.4(6) . . ?
C13 N2 S1 106.0(6) . . ?
C2 C1 C3 118.6(8) . . ?
C4 C2 C1 120.8(8) . . ?
C5 C3 C1 119.9(8) . . ?
C2 C4 C6 121.9(7) . . ?
C6 C5 C3 122.2(8) . . ?
C5 C6 C4 116.6(7) . . ?
C5 C6 Pt1 119.9(6) . . ?
C4 C6 Pt1 123.4(6) . . ?
C8 C7 Pt1 175.0(8) . . ?
C7 C8 C9 174.5(10) . . ?
C10 C9 C8 123.6(9) . . ?
C10 C9 C11 114.8(8) . . ?
C8 C9 C11 121.6(8) . . ?
C9 C10 C12 124.0(10) . . ?
N1 C11 C9 125.5(8) . . ?
N1 C11 C13 112.7(8) . . ?
C9 C11 C13 121.7(8) . . ?
C14 C12 C10 122.7(9) . . ?
N2 C13 C14 125.6(9) . . ?
N2 C13 C11 113.2(8) . . ?
C14 C13 C11 121.1(9) . . ?
C12 C14 C15 123.5(9) . . ?
C12 C14 C13 115.5(8) . . ?
C15 C14 C13 120.9(9) . . ?
C16 C15 C14 177.5(11) . . ?
C15 C16 Pt2 174.0(9) . . ?
C18 C17 C19 115.2(9) . . ?
C18 C17 Pt2 123.4(7) . . ?
C19 C17 Pt2 121.2(7) . . ?
C20 C18 C17 122.8(8) . . ?
C21 C19 C17 122.8(9) . . ?
C18 C20 C22 119.6(9) . . ?
C19 C21 C22 121.4(9) . . ?
C21 C22 C20 118.1(9) . . ?
C24 C23 P1 112.8(6) . . ?
C26 C25 P1 114.5(8) . . ?
C28 C27 P1 116.6(7) . . ?
C30 C29 P2 118.6(10) . . ?
C32 C31 P2 118.5(13) . . ?
C34 C33 P2 110.4(14) . . ?
C34A C33A P2 112.1(13) . . ?
C36 C35 P3 118.7(10) . . ?
C36A C35A P3 105.2(17) . . ?
C38 C37 P3 115.6(12) . . ?
C38A C37A P3 116.9(12) . . ?
C40 C39 P3 102.3(15) . . ?
C40A C39A P3 123.5(18) . . ?
C42 C41 P4 113.0(12) . . ?
C42A C41A P4 114.0(12) . . ?
C44 C43 P4 108.6(9) . . ?
C46 C45 P4 112.8(11) . . ?
C46A C45A P4 119.7(12) . . ?

loop_
_geom_bond_atom_site_label_1
_geom_bond_atom_site_label_2
_geom_bond_distance
_geom_bond_site_symmetry_2
_geom_bond_publ_flag
Pt1 C7 2.021(8) . ?
Pt1 C6 2.077(7) . ?
Pt1 P1 2.286(2) . ?
Pt1 P2 2.293(2) . ?
Pt2 C16 2.015(10) . ?
Pt2 C17 2.074(9) . ?
Pt2 P4 2.292(3) . ?
Pt2 P3 2.293(3) . ?
P1 C23 1.821(8) . ?
P1 C25 1.827(9) . ?
P1 C27 1.827(8) . ?
P2 C31A 1.767(18) . ?
P2 C29 1.778(12) . ?
P2 C33 1.788(19) . ?
P2 C33A 1.876(18) . ?
P2 C31 1.911(19) . ?
P3 C39A 1.52(2) . ?
P3 C37 1.728(14) . ?
P3 C35A 1.75(2) . ?
P3 C39 1.92(2) . ?
P3 C35 2.096(16) . ?
P3 C37A 2.100(16) . ?
P4 C45 1.669(17) . ?
P4 C41A 1.799(15) . ?
P4 C41 1.805(16) . ?
P4 C43 1.876(15) . ?
P4 C43A 1.910(18) . ?
P4 C45A 2.025(17) . ?
S1 N1 1.608(8) . ?
S1 N2 1.615(8) . ?
N1 C11 1.333(11) . ?
N2 C13 1.330(11) . ?
C1 C2 1.384(12) . ?
C1 C3 1.394(12) . ?
C2 C4 1.369(11) . ?
C3 C5 1.391(11) . ?
C4 C6 1.409(10) . ?
C5 C6 1.378(11) . ?
C7 C8 1.207(11) . ?
C8 C9 1.414(12) . ?
C9 C10 1.380(12) . ?
C9 C11 1.431(12) . ?
C10 C12 1.432(13) . ?
C11 C13 1.458(12) . ?
C12 C14 1.385(13) . ?
C13 C14 1.435(12) . ?
C14 C15 1.414(12) . ?
C15 C16 1.208(12) . ?
C17 C18 1.398(11) . ?
C17 C19 1.400(13) . ?
C18 C20 1.366(12) . ?
C19 C21 1.343(14) . ?
C20 C22 1.407(12) . ?
C21 C22 1.373(13) . ?
C23 C24 1.515(12) . ?
C25 C26 1.510(12) . ?
C27 C28 1.531(11) . ?
C29 C30 1.503(15) . ?
C31 C32 1.298(19) . ?
C33 C34 1.51(2) . ?
C33A C34A 1.56(3) . ?
C35 C36 1.57(2) . ?
C35A C36A 1.52(3) . ?
C37 C38 1.50(3) . ?
C37A C38A 1.49(2) . ?
C39 C40 1.54(3) . ?
C39A C40A 1.48(3) . ?
C41 C42 1.50(2) . ?
C41A C42A 1.52(2) . ?
C43 C44 1.55(2) . ?
C45 C46 1.51(2) . ?
C45A C46A 1.52(2) . ?
